data_7041928
loop_
_publ_author_name
'Tatikonda, Rajendhraprasad'
'Bertula, Kia'
'Nonappa, ?'
'Hietala, Sami'
'Rissanen, Kari'
'Haukka, Matti'

_publ_section_title
;
 Bipyridine based metallogels: an unprecedented difference in
 photochemical and chemical reduction in the in situ nanoparticle
 formation.
;
_journal_issue 9
_journal_name_full 'Dalton transactions (Cambridge, England : 2003)'
_journal_page_first 2793
_journal_page_last 2802
_journal_paper_doi 10.1039/c6dt04253h
_journal_volume 46
_journal_year 2017
_chemical_formula_moiety 'C22 H18 N4 O2'
_chemical_formula_sum 'C22 H18 N4 O2'
_chemical_formula_weight 370.40
_space_group_crystal_system triclinic
_space_group_IT_number 2
_space_group_name_Hall '-P 1'
_space_group_name_H-M_alt 'P -1'
_symmetry_space_group_name_Hall '-P 1'
_symmetry_space_group_name_H-M 'P -1'
_atom_sites_solution_hydrogens geom
_audit_creation_date 2016-07-19
_audit_creation_method
;
Olex2 1.2
(compiled 2015.09.30 svn.r3233 for OlexSys, GUI svn.r5103)
;
_audit_update_record
;
2016-08-23 deposited with the CCDC.
2017-02-02 downloaded from the CCDC.
;
_cell_angle_alpha 77.653(5)
_cell_angle_beta 89.013(4)
_cell_angle_gamma 80.097(6)
_cell_formula_units_Z 1
_cell_length_a 3.8257(2)
_cell_length_b 9.9197(7)
_cell_length_c 11.9058(5)
_cell_measurement_reflns_used 2650
_cell_measurement_temperature 120
_cell_measurement_theta_max 28.9830
_cell_measurement_theta_min 3.5020
_cell_volume 434.71(4)
_computing_cell_refinement
;
CrysAlisPro, Agilent Technologies,
Version 1.171.36.32 (release 02-08-2013 CrysAlis171 .NET)
(compiled Aug  2 2013,16:46:58)
;
_computing_data_collection
;
CrysAlisPro, Agilent Technologies,
Version 1.171.36.32 (release 02-08-2013 CrysAlis171 .NET)
(compiled Aug  2 2013,16:46:58)
;
_computing_data_reduction
;
CrysAlisPro, Agilent Technologies,
Version 1.171.36.32 (release 02-08-2013 CrysAlis171 .NET)
(compiled Aug  2 2013,16:46:58)
;
_computing_molecular_graphics 'Olex2 (Dolomanov et al., 2009)'
_computing_publication_material 'Olex2 (Dolomanov et al., 2009)'
_computing_structure_refinement 'ShelXL (Sheldrick, 2015)'
_computing_structure_solution 'ShelXS (Sheldrick, 2008)'
_diffrn_ambient_temperature 120
_diffrn_detector_area_resol_mean 8.0053
_diffrn_measured_fraction_theta_full 0.997
_diffrn_measured_fraction_theta_max 0.996
_diffrn_measurement_details
;
#__ type_ start__ end____ width___ exp.time_
  1 omega   10.00   51.00   1.0000   25.0000
omega____ theta____ kappa____ phi______ frames
    -      -23.4518   77.0000 -120.0000 41

#__ type_ start__ end____ width___ exp.time_
  2 omega  -54.00   -6.00   1.0000   25.0000
omega____ theta____ kappa____ phi______ frames
    -      -23.4518   77.0000 -120.0000 48

#__ type_ start__ end____ width___ exp.time_
  3 omega  -58.00   48.00   1.0000   25.0000
omega____ theta____ kappa____ phi______ frames
    -      -23.4518   77.0000  -60.0000 106

#__ type_ start__ end____ width___ exp.time_
  4 omega  -59.00   50.00   1.0000   25.0000
omega____ theta____ kappa____ phi______ frames
    -      -23.4518   77.0000   60.0000 109

#__ type_ start__ end____ width___ exp.time_
  5 omega   24.00   51.00   1.0000   25.0000
omega____ theta____ kappa____ phi______ frames
    -      -23.4518   77.0000 -180.0000 27

#__ type_ start__ end____ width___ exp.time_
  6 omega  -49.00   46.00   1.0000   25.0000
omega____ theta____ kappa____ phi______ frames
    -      -23.4518   77.0000  150.0000 95

#__ type_ start__ end____ width___ exp.time_
  7 omega  -11.00   98.00   1.0000   25.0000
omega____ theta____ kappa____ phi______ frames
    -       24.3893   77.0000 -180.0000 109

#__ type_ start__ end____ width___ exp.time_
  8 omega   -9.00   91.00   1.0000   25.0000
omega____ theta____ kappa____ phi______ frames
    -       24.3893   77.0000  -60.0000 100

#__ type_ start__ end____ width___ exp.time_
  9 omega  -11.00   96.00   1.0000   25.0000
omega____ theta____ kappa____ phi______ frames
    -       24.3893   77.0000   60.0000 107
;
_diffrn_measurement_device_type 'SuperNova, Single source at offset, Eos'
_diffrn_measurement_method '\w scans'
_diffrn_orient_matrix_UB_11 0.0752478000
_diffrn_orient_matrix_UB_12 0.0591779000
_diffrn_orient_matrix_UB_13 0.0046504000
_diffrn_orient_matrix_UB_21 0.0400399000
_diffrn_orient_matrix_UB_22 0.0111233000
_diffrn_orient_matrix_UB_23 -0.0593150000
_diffrn_orient_matrix_UB_31 -0.1678452000
_diffrn_orient_matrix_UB_32 0.0435438000
_diffrn_orient_matrix_UB_33 -0.0134548000
_diffrn_radiation_monochromator mirror
_diffrn_radiation_type MoK\a
_diffrn_radiation_wavelength 0.71073
_diffrn_reflns_av_R_equivalents 0.0166
_diffrn_reflns_av_unetI/netI 0.0179
_diffrn_reflns_Laue_measured_fraction_full 0.997
_diffrn_reflns_Laue_measured_fraction_max 0.996
_diffrn_reflns_limit_h_max 4
_diffrn_reflns_limit_h_min -4
_diffrn_reflns_limit_k_max 12
_diffrn_reflns_limit_k_min -12
_diffrn_reflns_limit_l_max 14
_diffrn_reflns_limit_l_min -14
_diffrn_reflns_number 5155
_diffrn_reflns_point_group_measured_fraction_full 0.997
_diffrn_reflns_point_group_measured_fraction_max 0.996
_diffrn_reflns_theta_full 25.242
_diffrn_reflns_theta_max 25.995
_diffrn_reflns_theta_min 3.504
_diffrn_source 'SuperNova (Mo) X-ray Source'
_exptl_absorpt_coefficient_mu 0.094
_exptl_absorpt_correction_T_max 0.995
_exptl_absorpt_correction_T_min 0.983
_exptl_absorpt_correction_type gaussian
_exptl_absorpt_process_details
;
CrysAlisPro, Agilent Technologies,
Version 1.171.36.32 (release 02-08-2013 CrysAlis171 .NET)
(compiled Aug  2 2013,16:46:58)
Numerical absorption correction based on gaussian integration over
            a multifaceted crystal model
;
_exptl_crystal_colour 'clear colourless'
_exptl_crystal_colour_lustre clear
_exptl_crystal_colour_primary colourless
_exptl_crystal_density_diffrn 1.415
_exptl_crystal_description block
_exptl_crystal_F_000 194
_exptl_crystal_size_max 0.2338
_exptl_crystal_size_mid 0.1216
_exptl_crystal_size_min 0.0601
_refine_diff_density_max 0.243
_refine_diff_density_min -0.233
_refine_diff_density_rms 0.042
_refine_ls_extinction_method none
_refine_ls_goodness_of_fit_ref 1.057
_refine_ls_hydrogen_treatment constr
_refine_ls_matrix_type full
_refine_ls_number_parameters 127
_refine_ls_number_reflns 1703
_refine_ls_number_restraints 0
_refine_ls_restrained_S_all 1.057
_refine_ls_R_factor_all 0.0400
_refine_ls_R_factor_gt 0.0353
_refine_ls_shift/su_max 0.000
_refine_ls_shift/su_mean 0.000
_refine_ls_structure_factor_coef Fsqd
_refine_ls_weighting_details 'w=1/[\s^2^(Fo^2^)+(0.0442P)^2^+0.1734P] where P=(Fo^2^+2Fc^2^)/3'
_refine_ls_weighting_scheme calc
_refine_ls_wR_factor_gt 0.0929
_refine_ls_wR_factor_ref 0.0959
_reflns_Friedel_coverage 0.000
_reflns_number_gt 1502
_reflns_number_total 1703
_reflns_threshold_expression 'I > 2\s(I)'
_cod_data_source_file c6dt04253h2.cif
_cod_data_source_block 2
_cod_depositor_comments 'Adding full bibliography for 7041926--7041928.cif.'
_cod_original_cell_volume 434.70(5)
_cod_database_code 7041928
_chemical_oxdiff_formula 'C22 H18 O2 N4'
_chemical_oxdiff_usercomment 'Colorless, Block, 0.07 0.1 0.2'
_shelx_space_group_comment
;
The symmetry employed for this shelxl refinement is uniquely defined
by the following loop, which should always be used as a source of
symmetry information in preference to the above space-group names.
They are only intended as comments.
;
_reflns_odcompleteness_completeness 99.74
_reflns_odcompleteness_iscentric 1
_reflns_odcompleteness_theta 27.04
_olex2_refinement_description
;
1. Fixed Uiso
 At 1.2 times of:
  All C(H) groups, All C(H,H) groups
2.a Secondary CH2 refined with riding coordinates:
 C6(H6A,H6B)
2.b Aromatic/amide H refined with riding coordinates:
 C5(H5), C11(H11), C3(H3), C9(H9), C2(H2), C10(H10), C8(H8)
;
_shelx_shelxl_version_number 2014/7
_ins_header
;
TITL 2 in P-1 
REM P-1 (#2 in standard setting)
CELL 0.71073   3.825671   9.919659  11.905768  77.6527  89.0131  80.0974
ZERR    1.00   0.000230   0.000703   0.000531   0.0048   0.0042   0.0055
LATT  1
SFAC C H N O
UNIT 22.00 18.00 4.00 2.00
TREF
HKLF 4
END
;
_olex2_submission_special_instructions 'No special instructions were received'

loop_
_space_group_symop_operation_xyz
'x, y, z'
'-x, -y, -z'

loop_
_atom_site_label
_atom_site_type_symbol
_atom_site_fract_x
_atom_site_fract_y
_atom_site_fract_z
_atom_site_U_iso_or_equiv
_atom_site_adp_type
_atom_site_occupancy
_atom_site_site_symmetry_order
_atom_site_calc_flag
_atom_site_refinement_flags_posn
O1 O 0.4681(2) 0.19150(9) 0.64975(7) 0.0205(2) Uani 1 1 d .
N2 N 0.3821(3) 0.39219(11) 0.35871(9) 0.0183(3) Uani 1 1 d .
N1 N 0.2293(3) 0.17061(11) 0.99404(9) 0.0190(3) Uani 1 1 d .
C6 C 0.3363(3) 0.31287(13) 0.56273(10) 0.0155(3) Uani 1 1 d .
H6A H 0.4220 0.3959 0.5782 0.019 Uiso 1 1 calc R
H6B H 0.0736 0.3313 0.5618 0.019 Uiso 1 1 calc R
C5 C 0.5090(3) 0.07098(13) 0.84110(10) 0.0161(3) Uani 1 1 d .
H5 H 0.6512 -0.0061 0.8176 0.019 Uiso 1 1 calc R
C1 C 0.4305(3) 0.06417(12) 0.95593(10) 0.0154(3) Uani 1 1 d .
C7 C 0.4696(3) 0.28459(13) 0.44879(10) 0.0144(3) Uani 1 1 d .
C4 C 0.3770(3) 0.19217(13) 0.76070(10) 0.0161(3) Uani 1 1 d .
C11 C 0.6661(3) 0.15687(13) 0.43812(11) 0.0176(3) Uani 1 1 d .
H11 H 0.7241 0.0831 0.5039 0.021 Uiso 1 1 calc R
C3 C 0.1679(3) 0.30318(13) 0.79724(10) 0.0174(3) Uani 1 1 d .
H3 H 0.0717 0.3873 0.7447 0.021 Uiso 1 1 calc R
C9 C 0.6885(3) 0.24792(14) 0.23616(11) 0.0203(3) Uani 1 1 d .
H9 H 0.7601 0.2386 0.1610 0.024 Uiso 1 1 calc R
C2 C 0.1063(3) 0.28503(14) 0.91457(11) 0.0200(3) Uani 1 1 d .
H2 H -0.0355 0.3606 0.9403 0.024 Uiso 1 1 calc R
C10 C 0.7765(3) 0.13836(14) 0.33012(11) 0.0196(3) Uani 1 1 d .
H10 H 0.9107 0.0517 0.3208 0.023 Uiso 1 1 calc R
C8 C 0.4930(4) 0.37140(14) 0.25533(11) 0.0208(3) Uani 1 1 d .
H8 H 0.4329 0.4467 0.1908 0.025 Uiso 1 1 calc R

loop_
_atom_site_aniso_label
_atom_site_aniso_U_11
_atom_site_aniso_U_22
_atom_site_aniso_U_33
_atom_site_aniso_U_23
_atom_site_aniso_U_13
_atom_site_aniso_U_12
O1 0.0301(5) 0.0168(5) 0.0102(4) -0.0001(3) 0.0028(4) 0.0044(4)
N2 0.0223(6) 0.0168(5) 0.0143(5) -0.0014(4) 0.0002(4) -0.0013(4)
N1 0.0222(6) 0.0184(6) 0.0145(5) -0.0036(4) 0.0020(4) 0.0018(4)
C6 0.0178(6) 0.0138(6) 0.0126(6) -0.0004(5) 0.0004(5) 0.0001(5)
C5 0.0170(6) 0.0161(6) 0.0150(6) -0.0044(5) 0.0012(5) -0.0009(5)
C1 0.0146(6) 0.0173(6) 0.0144(6) -0.0037(5) 0.0000(5) -0.0028(5)
C7 0.0136(6) 0.0162(6) 0.0136(6) -0.0026(5) -0.0004(4) -0.0039(5)
C4 0.0174(6) 0.0194(6) 0.0120(6) -0.0034(5) 0.0018(5) -0.0043(5)
C11 0.0189(6) 0.0167(6) 0.0155(6) -0.0010(5) -0.0006(5) -0.0014(5)
C3 0.0195(6) 0.0155(6) 0.0154(6) -0.0015(5) 0.0001(5) -0.0004(5)
C9 0.0221(7) 0.0264(7) 0.0139(6) -0.0069(5) 0.0026(5) -0.0052(5)
C2 0.0232(7) 0.0170(6) 0.0179(6) -0.0047(5) 0.0022(5) 0.0030(5)
C10 0.0190(6) 0.0187(6) 0.0216(6) -0.0075(5) 0.0019(5) -0.0008(5)
C8 0.0266(7) 0.0208(7) 0.0128(6) -0.0002(5) 0.0000(5) -0.0024(5)

loop_
_atom_type_symbol
_atom_type_description
_atom_type_scat_dispersion_real
_atom_type_scat_dispersion_imag
_atom_type_scat_source
C C 0.0033 0.0016 'International Tables Vol C Tables 4.2.6.8 and 6.1.1.4'
H H 0.0000 0.0000 'International Tables Vol C Tables 4.2.6.8 and 6.1.1.4'
N N 0.0061 0.0033 'International Tables Vol C Tables 4.2.6.8 and 6.1.1.4'
O O 0.0106 0.0060 'International Tables Vol C Tables 4.2.6.8 and 6.1.1.4'

loop_
_exptl_crystal_face_index_h
_exptl_crystal_face_index_k
_exptl_crystal_face_index_l
_exptl_crystal_face_perp_dist
_exptl_oxdiff_crystal_face_indexfrac_h
_exptl_oxdiff_crystal_face_indexfrac_k
_exptl_oxdiff_crystal_face_indexfrac_l
_exptl_oxdiff_crystal_face_x
_exptl_oxdiff_crystal_face_y
_exptl_oxdiff_crystal_face_z
0 -1 16 0.0541 0.0000 -1.0000 16.0000 0.0152 -0.9602 -0.2588
0 1 -16 0.0582 -0.0000 1.0000 -16.0000 -0.0152 0.9602 0.2588
4 -5 5 0.1038 4.0000 -5.0000 5.0000 0.0284 -0.1920 -0.9564
-4 6 1 0.0897 -4.0000 6.0000 1.0000 0.0587 -0.1527 0.9192
-5 -9 -5 0.0381 -5.0000 -9.0000 -5.0000 -0.9321 -0.0037 0.5146
5 9 5 0.0220 5.0000 9.0000 5.0000 0.9321 0.0037 -0.5146
-1 -14 -3 0.1063 -1.0000 -14.0000 -3.0000 -0.9177 -0.0178 -0.4014
0 14 2 0.0794 -0.0000 14.0000 2.0000 0.8378 0.0371 0.5827
4 -7 -8 0.1105 4.0000 -7.0000 -8.0000 -0.1505 0.5568 -0.8685

loop_
_geom_angle_atom_site_label_1
_geom_angle_atom_site_label_2
_geom_angle_atom_site_label_3
_geom_angle
_geom_angle_site_symmetry_3
C4 O1 C6 118.28(9) .
C8 N2 C7 116.87(11) .
C2 N1 C1 116.39(10) .
O1 C6 C7 107.69(9) .
C1 C5 C4 119.10(11) .
N1 C1 C5 122.90(11) .
N1 C1 C1 116.83(13) 2_657
C5 C1 C1 120.27(13) 2_657
N2 C7 C6 114.79(10) .
N2 C7 C11 122.79(11) .
C11 C7 C6 122.42(11) .
O1 C4 C5 115.70(11) .
O1 C4 C3 124.98(11) .
C3 C4 C5 119.33(11) .
C10 C11 C7 119.05(11) .
C4 C3 C2 116.71(11) .
C8 C9 C10 117.75(11) .
N1 C2 C3 125.57(12) .
C9 C10 C11 119.04(12) .
N2 C8 C9 124.50(12) .

loop_
_geom_bond_atom_site_label_1
_geom_bond_atom_site_label_2
_geom_bond_distance
_geom_bond_site_symmetry_2
O1 C6 1.4328(14) .
O1 C4 1.3615(14) .
N2 C7 1.3422(15) .
N2 C8 1.3408(16) .
N1 C1 1.3514(16) .
N1 C2 1.3331(16) .
C6 C7 1.5062(16) .
C5 C1 1.3847(17) .
C5 C4 1.3900(17) .
C1 C1 1.490(2) 2_657
C7 C11 1.3871(18) .
C4 C3 1.3899(18) .
C11 C10 1.3860(17) .
C3 C2 1.3910(17) .
C9 C10 1.3831(18) .
C9 C8 1.3823(19) .
